data_7251291
loop_
_publ_author_name
'Groslambert, Loic'
'Padilla-Hernandez, Andres'
'Hasija, Avantika'
'Aubert, Emmanuel'
'Pale, Patrick'
'Mamane, Victor'

_publ_section_title
;
 Supramolecular Assemblies Involving Triaryltelluronium Cations: Combining
 Chalcogen Bonding, Hydrogen Bonding and Lone Pair--pi Interactions
;
_journal_name_full CrystEngComm
_journal_paper_doi 10.1039/D5CE00866B
_journal_year 2025
_chemical_formula_moiety 'C32 H12 B F24, C24 H9 F18 Te, C3 H2 N2, C2 H4 Cl2'
_chemical_formula_sum 'C61 H27 B Cl2 F42 N2 Te'
_chemical_formula_weight 1795.15
_space_group_crystal_system triclinic
_space_group_IT_number 2
_space_group_name_Hall '-P 1'
_space_group_name_H-M_alt 'P -1'
_atom_sites_solution_hydrogens geom
_audit_creation_method SHELXL-2018/3
_audit_update_record
;
2025-08-26 deposited with the CCDC.	2025-11-25 downloaded from the CCDC.
;
_cell_angle_alpha 109.1290(10)
_cell_angle_beta 108.0990(10)
_cell_angle_gamma 107.3530(10)
_cell_formula_units_Z 2
_cell_length_a 14.7696(5)
_cell_length_b 16.7718(6)
_cell_length_c 17.1031(5)
_cell_measurement_reflns_used 9818
_cell_measurement_temperature 120(2)
_cell_measurement_theta_max 27.91
_cell_measurement_theta_min 2.44
_cell_volume 3406.3(2)
_computing_cell_refinement 'Bruker SAINT'
_computing_data_collection 'Bruker APEX3'
_computing_data_reduction 'Bruker SAINT'
_computing_molecular_graphics 'Bruker SHELXTL'
_computing_publication_material 'Bruker SHELXTL'
_computing_structure_refinement 'SHELXL-2019/3(Sheldrick, 2019)'
_computing_structure_solution 'SHELXT 2018/2 (Sheldrick, 2018)'
_diffrn_ambient_temperature 120(2)
_diffrn_measured_fraction_theta_full 0.999
_diffrn_measured_fraction_theta_max 0.998
_diffrn_measurement_device_type 'Bruker PHOTON-III CPAD'
_diffrn_measurement_method '\f and \w shuterless scans'
_diffrn_radiation_type MoK\a
_diffrn_radiation_wavelength 0.71073
_diffrn_reflns_av_R_equivalents 0.0592
_diffrn_reflns_av_unetI/netI 0.0302
_diffrn_reflns_Laue_measured_fraction_full 0.999
_diffrn_reflns_Laue_measured_fraction_max 0.998
_diffrn_reflns_limit_h_max 19
_diffrn_reflns_limit_h_min -19
_diffrn_reflns_limit_k_max 22
_diffrn_reflns_limit_k_min -22
_diffrn_reflns_limit_l_max 22
_diffrn_reflns_limit_l_min -22
_diffrn_reflns_number 149992
_diffrn_reflns_point_group_measured_fraction_full 0.999
_diffrn_reflns_point_group_measured_fraction_max 0.998
_diffrn_reflns_theta_full 25.242
_diffrn_reflns_theta_max 27.935
_diffrn_reflns_theta_min 2.102
_diffrn_source 'Mo-ImuS 3.0 microfocus tube'
_exptl_absorpt_coefficient_mu 0.672
_exptl_absorpt_correction_T_max 0.7456
_exptl_absorpt_correction_T_min 0.7102
_exptl_absorpt_correction_type multi-scan
_exptl_absorpt_process_details sadabs
_exptl_crystal_colour colourless
_exptl_crystal_density_diffrn 1.750
_exptl_crystal_density_meas ?
_exptl_crystal_description block
_exptl_crystal_F_000 1752
_exptl_crystal_size_max 0.160
_exptl_crystal_size_mid 0.150
_exptl_crystal_size_min 0.100
_refine_diff_density_max 2.375
_refine_diff_density_min -2.274
_refine_diff_density_rms 0.114
_refine_ls_extinction_method none
_refine_ls_goodness_of_fit_ref 1.029
_refine_ls_hydrogen_treatment constr
_refine_ls_matrix_type full
_refine_ls_number_parameters 967
_refine_ls_number_reflns 16331
_refine_ls_number_restraints 12
_refine_ls_restrained_S_all 1.035
_refine_ls_R_factor_all 0.0700
_refine_ls_R_factor_gt 0.0585
_refine_ls_shift/su_max 0.001
_refine_ls_shift/su_mean 0.000
_refine_ls_structure_factor_coef Fsqd
_refine_ls_weighting_details 'w=1/[\s^2^(Fo^2^)+(0.0714P)^2^+12.0207P] where P=(Fo^2^+2Fc^2^)/3'
_refine_ls_weighting_scheme calc
_refine_ls_wR_factor_gt 0.1440
_refine_ls_wR_factor_ref 0.1532
_reflns_Friedel_coverage 0.000
_reflns_number_gt 14026
_reflns_number_total 16331
_reflns_threshold_expression 'I > 2\s(I)'
_cod_data_source_file d5ce00866b2.cif
_cod_data_source_block evmlg241113
_cod_depositor_comments
;
The following automatic conversions were performed:

data item '_exptl_crystal_density_meas' value 'none' was changed to
'?' -- the value is perceived as not measured.

Automatic conversion script
Id: cif_fix_values 8170 2020-07-09 18:12:32Z antanas 
;
_cod_database_code 7251291
_shelx_shelxl_version_number 2018/3
_shelx_space_group_comment
;
The symmetry employed for this shelxl refinement is uniquely defined
by the following loop, which should always be used as a source of
symmetry information in preference to the above space-group names.
They are only intended as comments.
;
_shelx_estimated_absorpt_t_min 0.900
_shelx_estimated_absorpt_t_max 0.936

loop_
_space_group_symop_operation_xyz
'x, y, z'
'-x, -y, -z'

loop_
_atom_site_label
_atom_site_type_symbol
_atom_site_fract_x
_atom_site_fract_y
_atom_site_fract_z
_atom_site_U_iso_or_equiv
_atom_site_adp_type
_atom_site_occupancy
_atom_site_site_symmetry_order
_atom_site_calc_flag
_atom_site_refinement_flags_posn
_atom_site_refinement_flags_adp
_atom_site_refinement_flags_occupancy
_atom_site_disorder_assembly
_atom_site_disorder_group
Te1 Te 0.74947(2) 0.78071(2) -0.02632(2) 0.02064(7) Uani 1 1 d . . . . .
C1 C 0.6835(3) 0.8014(2) 0.0678(2) 0.0201(6) Uani 1 1 d . . . . .
C2 C 0.5738(3) 0.7707(2) 0.0326(2) 0.0213(6) Uani 1 1 d . . . . .
H2 H 0.528658 0.735875 -0.032415 0.026 Uiso 1 1 calc R U . . .
C3 C 0.5320(3) 0.7922(2) 0.0950(2) 0.0216(6) Uani 1 1 d . . . . .
C4 C 0.5980(3) 0.8443(2) 0.1896(2) 0.0229(7) Uani 1 1 d . . . . .
H4 H 0.568713 0.859106 0.231427 0.028 Uiso 1 1 calc R U . . .
C5 C 0.7066(3) 0.8748(2) 0.2231(2) 0.0217(7) Uani 1 1 d . . . . .
C6 C 0.7510(3) 0.8534(2) 0.1629(2) 0.0206(6) Uani 1 1 d . . . . .
H6 H 0.825598 0.873673 0.186053 0.025 Uiso 1 1 calc R U . . .
C7 C 0.4142(3) 0.7604(3) 0.0595(3) 0.0286(8) Uani 1 1 d . . . . .
F1 F 0.3904(2) 0.83310(19) 0.0661(2) 0.0441(6) Uani 1 1 d . . . . .
F2 F 0.37664(18) 0.72461(18) 0.10782(17) 0.0359(5) Uani 1 1 d . . . . .
F3 F 0.35935(19) 0.6955(2) -0.02923(17) 0.0461(7) Uani 1 1 d . . . . .
C8 C 0.7773(3) 0.9309(3) 0.3261(3) 0.0296(8) Uani 1 1 d . . . . .
F4 F 0.7676(3) 0.8779(2) 0.36839(19) 0.0610(9) Uani 1 1 d . . . . .
F5 F 0.7535(2) 0.99935(19) 0.36463(17) 0.0468(7) Uani 1 1 d . . . . .
F6 F 0.8793(2) 0.9707(2) 0.34750(18) 0.0550(8) Uani 1 1 d . . . . .
C9 C 0.8549(3) 0.7320(2) 0.0346(2) 0.0233(7) Uani 1 1 d . . . . .
C10 C 0.8312(3) 0.6779(2) 0.0782(3) 0.0252(7) Uani 1 1 d . . . . .
H10 H 0.768610 0.665478 0.086417 0.030 Uiso 1 1 calc R U . . .
C11 C 0.9009(3) 0.6420(3) 0.1099(3) 0.0311(8) Uani 1 1 d . . . . .
C12 C 0.9918(3) 0.6603(3) 0.0975(3) 0.0362(9) Uani 1 1 d . . . . .
H12 H 1.038605 0.635253 0.118491 0.043 Uiso 1 1 calc R U . . .
C13 C 1.0144(3) 0.7155(3) 0.0545(3) 0.0336(9) Uani 1 1 d . . . . .
C14 C 0.9469(3) 0.7523(3) 0.0232(3) 0.0268(7) Uani 1 1 d . . . . .
H14 H 0.963087 0.790693 -0.005586 0.032 Uiso 1 1 calc R U . . .
C15 C 0.8745(4) 0.5820(3) 0.1560(3) 0.0410(10) Uani 1 1 d . . . . .
F7 F 0.8425(3) 0.6193(2) 0.2174(2) 0.0655(9) Uani 1 1 d . . . . .
F8 F 0.7944(4) 0.4994(2) 0.0958(3) 0.0854(13) Uani 1 1 d . . . . .
F9 F 0.9548(3) 0.5711(4) 0.2006(4) 0.122(2) Uani 1 1 d . . . . .
C16 C 1.1142(4) 0.7347(4) 0.0420(4) 0.0484(12) Uani 1 1 d . . . . .
F10 F 1.1186(3) 0.6561(3) -0.0020(3) 0.0809(12) Uani 1 1 d . . . . .
F11 F 1.2002(2) 0.7857(3) 0.1220(3) 0.0830(13) Uani 1 1 d . . . . .
F12 F 1.1214(3) 0.7807(3) -0.0074(3) 0.0805(12) Uani 1 1 d . . . . .
C17 C 0.6260(3) 0.6451(2) -0.1268(2) 0.0220(7) Uani 1 1 d . . . . .
C18 C 0.5795(3) 0.5769(2) -0.1042(2) 0.0219(7) Uani 1 1 d . . . . .
H18 H 0.599422 0.590834 -0.041044 0.026 Uiso 1 1 calc R U . . .
C19 C 0.5034(3) 0.4878(2) -0.1749(3) 0.0249(7) Uani 1 1 d . . . . .
C20 C 0.4726(3) 0.4668(3) -0.2673(3) 0.0311(8) Uani 1 1 d . . . . .
H20 H 0.420706 0.405618 -0.315306 0.037 Uiso 1 1 calc R U . . .
C21 C 0.5187(4) 0.5363(3) -0.2884(3) 0.0366(9) Uani 1 1 d . . . . .
C22 C 0.5964(3) 0.6258(3) -0.2188(3) 0.0306(8) Uani 1 1 d . . . . .
H22 H 0.628486 0.672851 -0.233956 0.037 Uiso 1 1 calc R U . . .
C23 C 0.4533(4) 0.4144(3) -0.1499(3) 0.0395(10) Uani 1 1 d . . . . .
F13 F 0.5249(3) 0.4114(2) -0.0824(2) 0.0641(9) Uani 1 1 d . . . . .
F14 F 0.3898(3) 0.4344(3) -0.1137(3) 0.0811(12) Uani 1 1 d . . . . .
F15 F 0.3987(4) 0.3300(2) -0.2194(2) 0.1004(18) Uani 1 1 d . . . . .
C24 C 0.4886(5) 0.5170(4) -0.3873(3) 0.0610(16) Uani 1 1 d . . . . .
F16 F 0.4817(5) 0.5906(3) -0.3996(2) 0.112(2) Uani 1 1 d . . . . .
F17 F 0.5587(3) 0.5006(5) -0.4116(2) 0.143(3) Uani 1 1 d . . . . .
F18 F 0.3966(3) 0.4444(2) -0.44652(18) 0.0599(8) Uani 1 1 d . . . . .
B1 B 0.2475(3) 0.7375(3) 0.5067(3) 0.0217(7) Uani 1 1 d . . . . .
C25 C 0.2060(3) 0.6363(2) 0.4173(2) 0.0228(7) Uani 1 1 d . . . . .
C26 C 0.1311(3) 0.5511(3) 0.4014(3) 0.0264(7) Uani 1 1 d . . . . .
H26 H 0.105861 0.550444 0.446065 0.032 Uiso 1 1 calc R U . . .
C27 C 0.0925(3) 0.4673(3) 0.3221(3) 0.0306(8) Uani 1 1 d . . . . .
C28 C 0.1249(3) 0.4648(3) 0.2538(3) 0.0318(8) Uani 1 1 d . . . . .
H28 H 0.098502 0.407332 0.199820 0.038 Uiso 1 1 calc R U . . .
C29 C 0.1968(3) 0.5485(3) 0.2666(3) 0.0277(7) Uani 1 1 d . . . . .
C30 C 0.2364(3) 0.6323(3) 0.3464(3) 0.0258(7) Uani 1 1 d . . . . .
H30 H 0.285545 0.688730 0.353169 0.031 Uiso 1 1 calc R U . . .
C31 C 0.0176(5) 0.3765(3) 0.3101(4) 0.0499(13) Uani 1 1 d . . . . .
F19 F 0.0697(4) 0.3268(2) 0.3319(4) 0.0885(14) Uani 1 1 d . . . . .
F20 F -0.0580(4) 0.3205(3) 0.2240(3) 0.1062(19) Uani 1 1 d . . . . .
F21 F -0.0305(2) 0.38727(19) 0.3643(2) 0.0526(8) Uani 1 1 d . . . . .
C32 C 0.2305(4) 0.5491(3) 0.1928(3) 0.0367(9) Uani 1 1 d . . . . .
F22 F 0.3293(3) 0.6136(3) 0.2263(3) 0.0914(15) Uani 1 1 d . . . . .
F23 F 0.1693(4) 0.5634(4) 0.1309(3) 0.112(2) Uani 1 1 d . . . . .
F24 F 0.2315(3) 0.4691(2) 0.1455(2) 0.0610(9) Uani 1 1 d . . . . .
C33 C 0.1578(3) 0.7732(2) 0.4730(2) 0.0217(6) Uani 1 1 d . . . . .
C34 C 0.0677(3) 0.7500(3) 0.4886(3) 0.0245(7) Uani 1 1 d . . . . .
H34 H 0.061515 0.716643 0.523607 0.029 Uiso 1 1 calc R U . . .
C35 C -0.0123(3) 0.7741(3) 0.4547(3) 0.0273(7) Uani 1 1 d . . . . .
C36 C -0.0075(3) 0.8221(3) 0.4031(3) 0.0273(7) Uani 1 1 d . . . . .
H36 H -0.062327 0.839232 0.380648 0.033 Uiso 1 1 calc R U . . .
C37 C 0.0793(3) 0.8447(2) 0.3850(2) 0.0237(7) Uani 1 1 d . . . . .
C38 C 0.1599(3) 0.8204(2) 0.4186(2) 0.0222(7) Uani 1 1 d . . . . .
H38 H 0.218081 0.836050 0.404373 0.027 Uiso 1 1 calc R U . . .
C39 C -0.1060(3) 0.7498(3) 0.4754(3) 0.0381(9) Uani 1 1 d . . . . .
F25 F -0.1223(3) 0.6788(3) 0.4957(4) 0.0849(14) Uani 1 1 d . . . . .
F26 F -0.0942(3) 0.8216(3) 0.5468(3) 0.0858(14) Uani 1 1 d . . . . .
F27 F -0.1969(2) 0.7235(3) 0.4046(2) 0.0671(10) Uani 1 1 d . . . . .
C40 C 0.0850(3) 0.8971(3) 0.3295(3) 0.0312(8) Uani 1 1 d . . . . .
F28 F -0.00920(19) 0.8629(2) 0.25565(18) 0.0423(6) Uani 1 1 d . . . . .
F29 F 0.1108(3) 0.98770(19) 0.3776(2) 0.0648(10) Uani 1 1 d . . . . .
F30 F 0.1540(2) 0.8935(2) 0.2947(2) 0.0510(7) Uani 1 1 d . . . . .
C41 C 0.3679(3) 0.8104(2) 0.5345(2) 0.0219(7) Uani 1 1 d . . . . .
C42 C 0.4448(3) 0.7781(3) 0.5302(3) 0.0295(8) Uani 1 1 d . . . . .
H42 H 0.424728 0.712515 0.507220 0.035 Uiso 1 1 calc R U . . .
C43 C 0.5489(3) 0.8392(3) 0.5586(3) 0.0367(9) Uani 1 1 d . . . . .
C44 C 0.5830(3) 0.9358(3) 0.5944(3) 0.0331(8) Uani 1 1 d . . . . .
H44 H 0.654289 0.977400 0.613311 0.040 Uiso 1 1 calc R U . . .
C45 C 0.5087(3) 0.9695(2) 0.6016(2) 0.0239(7) Uani 1 1 d . . . . .
C46 C 0.4041(3) 0.9080(2) 0.5719(2) 0.0211(6) Uani 1 1 d . . . . .
H46 H 0.355291 0.933129 0.577294 0.025 Uiso 1 1 calc R U . . .
C47 C 0.6239(7) 0.8006(6) 0.5472(8) 0.1057(10) Uani 1 1 d . . . . .
F31 F 0.6399(3) 0.7540(3) 0.5998(4) 0.1057(10) Uani 1 1 d . . . . .
F32 F 0.5870(3) 0.7301(3) 0.4621(4) 0.1057(10) Uani 1 1 d . . . . .
F33 F 0.7160(3) 0.8574(3) 0.5675(4) 0.1057(10) Uani 1 1 d . . . . .
C48 C 0.5449(3) 1.0735(3) 0.6475(3) 0.0269(7) Uani 1 1 d . . . . .
F34 F 0.6254(2) 1.12235(17) 0.6363(2) 0.0448(7) Uani 1 1 d . . . . .
F35 F 0.5787(2) 1.10750(18) 0.73986(16) 0.0395(6) Uani 1 1 d . . . . .
F36 F 0.4671(2) 1.09798(17) 0.61825(18) 0.0382(6) Uani 1 1 d . . . . .
C49 C 0.2580(3) 0.7321(2) 0.6030(2) 0.0224(7) Uani 1 1 d . . . . .
C50 C 0.2685(3) 0.6597(3) 0.6234(3) 0.0263(7) Uani 1 1 d . . . . .
H50 H 0.267656 0.607783 0.578243 0.032 Uiso 1 1 calc R U . . .
C51 C 0.2800(3) 0.6622(3) 0.7083(3) 0.0307(8) Uani 1 1 d . . . . .
C52 C 0.2847(3) 0.7372(3) 0.7774(3) 0.0333(8) Uani 1 1 d . . . . .
H52 H 0.293081 0.738492 0.835250 0.040 Uiso 1 1 calc R U . . .
C53 C 0.2768(3) 0.8106(3) 0.7599(3) 0.0322(8) Uani 1 1 d . . . . .
C54 C 0.2637(3) 0.8076(3) 0.6745(3) 0.0273(7) Uani 1 1 d . . . . .
H54 H 0.258291 0.858817 0.664362 0.033 Uiso 1 1 calc R U . . .
C55 C 0.2830(4) 0.5811(3) 0.7256(3) 0.0423(10) Uani 1 1 d . . . . .
F37 F 0.2823(3) 0.5140(2) 0.6570(2) 0.0593(9) Uani 1 1 d . . . . .
F38 F 0.2009(3) 0.5411(3) 0.7398(4) 0.0859(13) Uani 1 1 d . . . . .
F39 F 0.3705(3) 0.6080(2) 0.80224(19) 0.0587(9) Uani 1 1 d . . . . .
C56 C 0.2815(5) 0.8936(3) 0.8317(3) 0.0485(12) Uani 1 1 d D . . . .
F40 F 0.1873(5) 0.9009(4) 0.7980(4) 0.0656(12) Uani 0.7 1 d D . P A 1
F41 F 0.3565(6) 0.9753(4) 0.8599(5) 0.0656(12) Uani 0.7 1 d D . P A 1
F42 F 0.2744(5) 0.8819(4) 0.9041(4) 0.0656(12) Uani 0.7 1 d D . P A 1
F40A F 0.3168(11) 0.8972(8) 0.9157(8) 0.055(2) Uani 0.3 1 d D . P A 2
F41A F 0.3830(11) 0.9706(8) 0.8559(9) 0.055(2) Uani 0.3 1 d D . P A 2
F42A F 0.2208(10) 0.9308(7) 0.8058(8) 0.055(2) Uani 0.3 1 d D . P A 2
C57 C 0.0749(4) 0.1370(3) 0.2490(3) 0.0426(11) Uani 1 1 d . . . . .
H57A H 0.040165 0.168695 0.280329 0.051 Uiso 1 1 calc R U . . .
H57B H 0.132328 0.135266 0.296332 0.051 Uiso 1 1 calc R U . . .
C58 C -0.0036(3) 0.0402(3) 0.1786(3) 0.0303(8) Uani 1 1 d . . . . .
N1 N -0.0644(3) -0.0346(3) 0.1254(3) 0.0408(8) Uani 1 1 d . . . . .
C59 C 0.1207(3) 0.1908(3) 0.2070(3) 0.0350(9) Uani 1 1 d . . . . .
N2 N 0.1569(3) 0.2329(3) 0.1747(3) 0.0429(9) Uani 1 1 d . . . . .
Cl1 Cl 0.2063(2) 0.0259(2) 0.1161(3) 0.1364(12) Uani 1 1 d . . . . .
C60 C 0.3218(6) 0.0092(6) 0.1474(7) 0.088(2) Uani 1 1 d . . . . .
H60A H 0.323960 -0.016684 0.191941 0.105 Uiso 1 1 calc R U . . .
H60B H 0.315733 -0.039132 0.091177 0.105 Uiso 1 1 calc R U . . .
C61 C 0.4198(8) 0.0897(9) 0.1872(8) 0.126(4) Uani 1 1 d . . . . .
H61A H 0.477623 0.070341 0.200917 0.151 Uiso 1 1 calc R U . . .
H61B H 0.429803 0.135024 0.247184 0.151 Uiso 1 1 calc R U . . .
Cl2 Cl 0.43455(17) 0.1475(2) 0.1223(2) 0.1294(11) Uani 1 1 d . . . . .

loop_
_atom_site_aniso_label
_atom_site_aniso_U_11
_atom_site_aniso_U_22
_atom_site_aniso_U_33
_atom_site_aniso_U_23
_atom_site_aniso_U_13
_atom_site_aniso_U_12
Te1 0.02047(11) 0.02131(11) 0.02346(12) 0.01102(9) 0.01259(9) 0.00982(9)
C1 0.0215(16) 0.0201(15) 0.0229(16) 0.0096(13) 0.0133(13) 0.0114(13)
C2 0.0202(16) 0.0199(15) 0.0215(16) 0.0074(13) 0.0100(13) 0.0081(13)
C3 0.0209(16) 0.0206(15) 0.0238(16) 0.0094(13) 0.0105(13) 0.0105(13)
C4 0.0235(17) 0.0229(16) 0.0253(17) 0.0088(14) 0.0134(14) 0.0141(14)
C5 0.0224(16) 0.0185(15) 0.0235(16) 0.0072(13) 0.0102(14) 0.0110(13)
C6 0.0193(15) 0.0193(15) 0.0242(16) 0.0093(13) 0.0106(13) 0.0096(13)
C7 0.0222(17) 0.0327(19) 0.0270(18) 0.0088(15) 0.0119(15) 0.0121(15)
F1 0.0321(13) 0.0493(15) 0.0640(17) 0.0299(14) 0.0226(13) 0.0290(12)
F2 0.0251(11) 0.0430(13) 0.0401(13) 0.0178(11) 0.0201(10) 0.0116(10)
F3 0.0215(11) 0.0621(17) 0.0262(12) 0.0000(12) 0.0072(10) 0.0106(11)
C8 0.0284(19) 0.0299(19) 0.0257(18) 0.0064(15) 0.0106(15) 0.0161(16)
F4 0.083(2) 0.0508(17) 0.0288(13) 0.0202(13) 0.0063(14) 0.0235(16)
F5 0.0465(15) 0.0464(15) 0.0294(12) -0.0029(11) 0.0069(11) 0.0321(13)
F6 0.0248(12) 0.072(2) 0.0328(13) -0.0031(13) 0.0067(11) 0.0151(13)
C9 0.0202(16) 0.0222(16) 0.0261(17) 0.0082(14) 0.0112(14) 0.0102(13)
C10 0.0187(16) 0.0237(17) 0.0314(18) 0.0122(15) 0.0107(14) 0.0085(14)
C11 0.0283(19) 0.0273(18) 0.034(2) 0.0127(16) 0.0107(16) 0.0137(16)
C12 0.029(2) 0.037(2) 0.040(2) 0.0134(18) 0.0114(17) 0.0201(18)
C13 0.0240(18) 0.041(2) 0.033(2) 0.0112(17) 0.0136(16) 0.0174(17)
C14 0.0220(17) 0.0310(18) 0.0260(17) 0.0102(15) 0.0129(14) 0.0112(15)
C15 0.039(2) 0.037(2) 0.052(3) 0.028(2) 0.016(2) 0.0200(19)
F7 0.101(3) 0.0579(19) 0.0584(19) 0.0403(17) 0.045(2) 0.0367(19)
F8 0.117(3) 0.0344(16) 0.064(2) 0.0198(16) 0.032(2) -0.0032(19)
F9 0.073(3) 0.198(5) 0.218(6) 0.188(5) 0.080(3) 0.090(3)
C16 0.032(2) 0.072(3) 0.052(3) 0.029(3) 0.024(2) 0.031(2)
F10 0.073(2) 0.096(3) 0.103(3) 0.036(2) 0.063(2) 0.059(2)
F11 0.0254(15) 0.132(4) 0.064(2) 0.027(2) 0.0191(15) 0.0241(19)
F12 0.053(2) 0.140(4) 0.109(3) 0.087(3) 0.062(2) 0.058(2)
C17 0.0224(16) 0.0206(15) 0.0218(16) 0.0080(13) 0.0111(13) 0.0090(13)
C18 0.0227(16) 0.0251(16) 0.0204(15) 0.0111(13) 0.0112(13) 0.0114(14)
C19 0.0279(18) 0.0227(16) 0.0280(18) 0.0125(14) 0.0142(15) 0.0135(14)
C20 0.033(2) 0.0273(18) 0.0231(17) 0.0055(15) 0.0112(15) 0.0101(16)
C21 0.043(2) 0.038(2) 0.0197(18) 0.0099(16) 0.0139(17) 0.0107(19)
C22 0.0314(19) 0.036(2) 0.0238(18) 0.0148(16) 0.0140(15) 0.0110(16)
C23 0.040(2) 0.030(2) 0.037(2) 0.0181(18) 0.0092(19) 0.0074(18)
F13 0.063(2) 0.0532(18) 0.067(2) 0.0469(17) 0.0093(16) 0.0143(15)
F14 0.074(2) 0.097(3) 0.135(4) 0.089(3) 0.078(3) 0.044(2)
F15 0.154(4) 0.0259(15) 0.0415(18) 0.0112(13) 0.010(2) -0.0158(19)
C24 0.067(4) 0.060(3) 0.027(2) 0.014(2) 0.020(2) 0.001(3)
F16 0.179(5) 0.063(2) 0.0327(17) 0.0285(17) 0.019(2) 0.004(3)
F17 0.067(3) 0.282(8) 0.0321(18) 0.043(3) 0.0339(19) 0.042(4)
F18 0.071(2) 0.0553(18) 0.0209(12) 0.0082(12) 0.0093(13) 0.0108(16)
B1 0.0225(18) 0.0229(18) 0.0239(18) 0.0120(15) 0.0129(15) 0.0113(15)
C25 0.0212(16) 0.0222(16) 0.0268(17) 0.0098(14) 0.0120(14) 0.0122(14)
C26 0.0248(17) 0.0239(17) 0.0298(18) 0.0104(15) 0.0144(15) 0.0104(14)
C27 0.0306(19) 0.0257(18) 0.034(2) 0.0119(16) 0.0161(16) 0.0115(16)
C28 0.033(2) 0.0271(18) 0.0299(19) 0.0070(15) 0.0136(16) 0.0144(16)
C29 0.0298(19) 0.0301(18) 0.0272(18) 0.0108(15) 0.0153(15) 0.0182(16)
C30 0.0252(17) 0.0245(17) 0.0297(18) 0.0120(15) 0.0146(15) 0.0120(14)
C31 0.062(3) 0.027(2) 0.049(3) 0.007(2) 0.035(3) 0.006(2)
F19 0.135(4) 0.0497(19) 0.147(4) 0.062(2) 0.108(3) 0.056(2)
F20 0.108(3) 0.061(2) 0.049(2) -0.0109(17) 0.036(2) -0.045(2)
F21 0.0513(17) 0.0355(14) 0.0568(17) 0.0111(13) 0.0358(15) 0.0019(12)
C32 0.044(2) 0.036(2) 0.035(2) 0.0130(18) 0.0239(19) 0.0216(19)
F22 0.089(3) 0.076(2) 0.064(2) 0.0015(19) 0.060(2) -0.010(2)
F23 0.166(4) 0.233(6) 0.103(3) 0.135(4) 0.113(3) 0.174(5)
F24 0.088(2) 0.0565(18) 0.0627(19) 0.0227(16) 0.0580(19) 0.0418(18)
C33 0.0198(15) 0.0212(15) 0.0224(16) 0.0073(13) 0.0107(13) 0.0088(13)
C34 0.0223(17) 0.0262(17) 0.0266(17) 0.0117(14) 0.0139(14) 0.0101(14)
C35 0.0229(17) 0.0294(18) 0.0297(18) 0.0110(15) 0.0144(15) 0.0122(15)
C36 0.0202(16) 0.0300(18) 0.0324(19) 0.0138(16) 0.0114(15) 0.0135(15)
C37 0.0210(16) 0.0232(16) 0.0220(16) 0.0085(13) 0.0078(13) 0.0081(13)
C38 0.0181(15) 0.0212(16) 0.0228(16) 0.0072(13) 0.0096(13) 0.0065(13)
C39 0.028(2) 0.053(3) 0.050(3) 0.032(2) 0.0252(19) 0.0222(19)
F25 0.062(2) 0.115(3) 0.167(4) 0.115(3) 0.085(3) 0.058(2)
F26 0.063(2) 0.088(3) 0.084(3) 0.003(2) 0.060(2) 0.0197(19)
F27 0.0257(14) 0.110(3) 0.074(2) 0.054(2) 0.0245(14) 0.0249(16)
C40 0.0257(18) 0.0319(19) 0.032(2) 0.0168(17) 0.0092(16) 0.0105(16)
F28 0.0284(12) 0.0579(16) 0.0429(14) 0.0326(13) 0.0087(11) 0.0194(12)
F29 0.098(3) 0.0269(13) 0.0513(18) 0.0197(13) 0.0229(18) 0.0154(15)
F30 0.0385(14) 0.089(2) 0.0620(18) 0.0591(18) 0.0324(14) 0.0363(15)
C41 0.0220(16) 0.0241(16) 0.0205(16) 0.0097(13) 0.0105(13) 0.0112(14)
C42 0.0230(17) 0.0230(17) 0.039(2) 0.0111(16) 0.0130(16) 0.0112(15)
C43 0.0244(19) 0.031(2) 0.051(3) 0.0140(19) 0.0170(18) 0.0135(16)
C44 0.0216(18) 0.0292(19) 0.041(2) 0.0098(17) 0.0139(16) 0.0087(15)
C45 0.0231(17) 0.0244(17) 0.0219(16) 0.0087(14) 0.0108(14) 0.0095(14)
C46 0.0233(16) 0.0243(16) 0.0194(15) 0.0103(13) 0.0117(13) 0.0126(14)
C47 0.0694(14) 0.0880(17) 0.166(3) 0.0388(17) 0.0590(17) 0.0584(14)
F31 0.0694(14) 0.0880(17) 0.166(3) 0.0388(17) 0.0590(17) 0.0584(14)
F32 0.0694(14) 0.0880(17) 0.166(3) 0.0388(17) 0.0590(17) 0.0584(14)
F33 0.0694(14) 0.0880(17) 0.166(3) 0.0388(17) 0.0590(17) 0.0584(14)
C48 0.0254(17) 0.0263(18) 0.0278(18) 0.0099(15) 0.0153(15) 0.0098(14)
F34 0.0451(15) 0.0267(12) 0.0612(17) 0.0128(12) 0.0385(14) 0.0077(11)
F35 0.0449(14) 0.0364(13) 0.0233(11) 0.0027(10) 0.0130(10) 0.0162(11)
F36 0.0343(13) 0.0289(12) 0.0467(14) 0.0154(11) 0.0130(11) 0.0163(10)
C49 0.0199(16) 0.0222(16) 0.0238(16) 0.0100(14) 0.0103(13) 0.0081(13)
C50 0.0266(18) 0.0270(17) 0.0274(18) 0.0123(15) 0.0120(15) 0.0151(15)
C51 0.0304(19) 0.033(2) 0.034(2) 0.0202(17) 0.0131(16) 0.0168(16)
C52 0.039(2) 0.034(2) 0.0274(19) 0.0172(17) 0.0132(17) 0.0145(17)
C53 0.041(2) 0.0271(18) 0.0270(19) 0.0119(16) 0.0166(17) 0.0136(17)
C54 0.0316(19) 0.0241(17) 0.0292(18) 0.0134(15) 0.0160(16) 0.0126(15)
C55 0.055(3) 0.044(2) 0.042(2) 0.029(2) 0.022(2) 0.029(2)
F37 0.099(3) 0.0371(14) 0.0398(15) 0.0183(12) 0.0181(16) 0.0406(16)
F38 0.092(3) 0.085(3) 0.156(4) 0.100(3) 0.079(3) 0.056(2)
F39 0.092(2) 0.071(2) 0.0345(14) 0.0270(14) 0.0229(15) 0.065(2)
C56 0.082(4) 0.037(2) 0.035(2) 0.018(2) 0.032(2) 0.029(3)
F40 0.094(3) 0.0458(17) 0.061(2) 0.0142(15) 0.0489(19) 0.0329(18)
F41 0.094(3) 0.0458(17) 0.061(2) 0.0142(15) 0.0489(19) 0.0329(18)
F42 0.094(3) 0.0458(17) 0.061(2) 0.0142(15) 0.0489(19) 0.0329(18)
F40A 0.102(7) 0.025(3) 0.042(4) 0.014(3) 0.042(4) 0.027(3)
F41A 0.102(7) 0.025(3) 0.042(4) 0.014(3) 0.042(4) 0.027(3)
F42A 0.102(7) 0.025(3) 0.042(4) 0.014(3) 0.042(4) 0.027(3)
C57 0.052(3) 0.034(2) 0.032(2) 0.0111(18) 0.024(2) 0.007(2)
C58 0.0304(19) 0.032(2) 0.034(2) 0.0163(17) 0.0184(17) 0.0146(17)
N1 0.040(2) 0.0334(19) 0.043(2) 0.0170(17) 0.0187(17) 0.0094(17)
C59 0.036(2) 0.0280(19) 0.034(2) 0.0089(17) 0.0193(18) 0.0087(17)
N2 0.047(2) 0.037(2) 0.045(2) 0.0156(17) 0.0298(19) 0.0132(17)
Cl1 0.125(2) 0.144(2) 0.270(4) 0.151(3) 0.139(3) 0.1030(19)
C60 0.085(5) 0.075(5) 0.120(7) 0.061(5) 0.036(5) 0.048(4)
C61 0.074(6) 0.157(10) 0.114(8) 0.034(7) 0.037(6) 0.049(6)
Cl2 0.0635(11) 0.139(2) 0.218(3) 0.139(2) 0.0470(16) 0.0382(13)

loop_
_atom_type_symbol
_atom_type_description
_atom_type_scat_dispersion_real
_atom_type_scat_dispersion_imag
_atom_type_scat_source
C C 0.0033 0.0016 'International Tables Vol C Tables 4.2.6.8 and 6.1.1.4'
H H 0.0000 0.0000 'International Tables Vol C Tables 4.2.6.8 and 6.1.1.4'
B B 0.0013 0.0007 'International Tables Vol C Tables 4.2.6.8 and 6.1.1.4'
F F 0.0171 0.0103 'International Tables Vol C Tables 4.2.6.8 and 6.1.1.4'
N N 0.0061 0.0033 'International Tables Vol C Tables 4.2.6.8 and 6.1.1.4'
Te Te -0.5308 1.6751 'International Tables Vol C Tables 4.2.6.8 and 6.1.1.4'
Cl Cl 0.1484 0.1585 'International Tables Vol C Tables 4.2.6.8 and 6.1.1.4'

loop_
_geom_angle_atom_site_label_1
_geom_angle_atom_site_label_2
_geom_angle_atom_site_label_3
_geom_angle
_geom_angle_site_symmetry_1
_geom_angle_site_symmetry_3
_geom_angle_publ_flag
C17 Te1 C1 95.95(13) . . ?
C17 Te1 C9 95.40(13) . . ?
C1 Te1 C9 98.64(13) . . ?
C6 C1 C2 121.6(3) . . ?
C6 C1 Te1 119.4(2) . . ?
C2 C1 Te1 118.7(2) . . ?
C3 C2 C1 118.4(3) . . ?
C3 C2 H2 120.8 . . ?
C1 C2 H2 120.8 . . ?
C4 C3 C2 120.7(3) . . ?
C4 C3 C7 119.5(3) . . ?
C2 C3 C7 119.8(3) . . ?
C5 C4 C3 120.1(3) . . ?
C5 C4 H4 120.0 . . ?
C3 C4 H4 120.0 . . ?
C4 C5 C6 120.8(3) . . ?
C4 C5 C8 119.4(3) . . ?
C6 C5 C8 119.8(3) . . ?
C5 C6 C1 118.5(3) . . ?
C5 C6 H6 120.8 . . ?
C1 C6 H6 120.8 . . ?
F2 C7 F3 107.6(3) . . ?
F2 C7 F1 106.4(3) . . ?
F3 C7 F1 107.0(3) . . ?
F2 C7 C3 112.1(3) . . ?
F3 C7 C3 112.4(3) . . ?
F1 C7 C3 111.0(3) . . ?
F6 C8 F4 106.3(4) . . ?
F6 C8 F5 107.2(3) . . ?
F4 C8 F5 106.9(3) . . ?
F6 C8 C5 112.9(3) . . ?
F4 C8 C5 111.8(3) . . ?
F5 C8 C5 111.4(3) . . ?
C10 C9 C14 121.4(3) . . ?
C10 C9 Te1 122.4(3) . . ?
C14 C9 Te1 116.1(3) . . ?
C9 C10 C11 118.9(3) . . ?
C9 C10 H10 120.6 . . ?
C11 C10 H10 120.6 . . ?
C12 C11 C10 120.3(4) . . ?
C12 C11 C15 120.8(4) . . ?
C10 C11 C15 118.9(4) . . ?
C11 C12 C13 119.8(4) . . ?
C11 C12 H12 120.1 . . ?
C13 C12 H12 120.1 . . ?
C14 C13 C12 120.9(4) . . ?
C14 C13 C16 120.2(4) . . ?
C12 C13 C16 118.9(4) . . ?
C13 C14 C9 118.7(4) . . ?
C13 C14 H14 120.6 . . ?
C9 C14 H14 120.6 . . ?
F9 C15 F8 109.5(5) . . ?
F9 C15 F7 106.4(5) . . ?
F8 C15 F7 104.7(4) . . ?
F9 C15 C11 112.9(4) . . ?
F8 C15 C11 111.1(4) . . ?
F7 C15 C11 111.8(4) . . ?
F11 C16 F10 107.4(4) . . ?
F11 C16 F12 106.7(5) . . ?
F10 C16 F12 106.0(5) . . ?
F11 C16 C13 111.7(4) . . ?
F10 C16 C13 111.9(5) . . ?
F12 C16 C13 112.8(4) . . ?
C18 C17 C22 120.9(3) . . ?
C18 C17 Te1 123.1(3) . . ?
C22 C17 Te1 116.0(3) . . ?
C17 C18 C19 119.1(3) . . ?
C17 C18 H18 120.4 . . ?
C19 C18 H18 120.4 . . ?
C20 C19 C18 121.1(3) . . ?
C20 C19 C23 120.1(4) . . ?
C18 C19 C23 118.8(3) . . ?
C21 C20 C19 118.9(4) . . ?
C21 C20 H20 120.6 . . ?
C19 C20 H20 120.6 . . ?
C20 C21 C22 121.2(4) . . ?
C20 C21 C24 121.0(4) . . ?
C22 C21 C24 117.8(4) . . ?
C17 C22 C21 118.8(4) . . ?
C17 C22 H22 120.6 . . ?
C21 C22 H22 120.6 . . ?
F15 C23 F13 107.6(4) . . ?
F15 C23 F14 108.2(5) . . ?
F13 C23 F14 102.9(4) . . ?
F15 C23 C19 113.5(4) . . ?
F13 C23 C19 112.1(4) . . ?
F14 C23 C19 111.9(4) . . ?
F17 C24 F18 107.0(5) . . ?
F17 C24 F16 108.2(6) . . ?
F18 C24 F16 106.0(5) . . ?
F17 C24 C21 110.6(5) . . ?
F18 C24 C21 113.5(4) . . ?
F16 C24 C21 111.3(5) . . ?
C33 B1 C41 113.8(3) . . ?
C33 B1 C49 109.8(3) . . ?
C41 B1 C49 103.8(3) . . ?
C33 B1 C25 103.9(3) . . ?
C41 B1 C25 110.8(3) . . ?
C49 B1 C25 115.0(3) . . ?
C26 C25 C30 115.8(3) . . ?
C26 C25 B1 123.1(3) . . ?
C30 C25 B1 120.8(3) . . ?
C27 C26 C25 121.9(3) . . ?
C27 C26 H26 119.1 . . ?
C25 C26 H26 119.1 . . ?
C28 C27 C26 121.3(4) . . ?
C28 C27 C31 118.2(4) . . ?
C26 C27 C31 120.5(4) . . ?
C29 C28 C27 118.0(4) . . ?
C29 C28 H28 121.0 . . ?
C27 C28 H28 121.0 . . ?
C28 C29 C30 120.8(4) . . ?
C28 C29 C32 119.5(4) . . ?
C30 C29 C32 119.7(4) . . ?
C29 C30 C25 122.2(3) . . ?
C29 C30 H30 118.9 . . ?
C25 C30 H30 118.9 . . ?
F20 C31 F21 106.9(5) . . ?
F20 C31 F19 106.0(5) . . ?
F21 C31 F19 105.3(4) . . ?
F20 C31 C27 113.1(4) . . ?
F21 C31 C27 113.8(4) . . ?
F19 C31 C27 111.0(4) . . ?
F23 C32 F24 105.6(4) . . ?
F23 C32 F22 107.0(5) . . ?
F24 C32 F22 103.6(4) . . ?
F23 C32 C29 113.2(4) . . ?
F24 C32 C29 113.6(4) . . ?
F22 C32 C29 113.1(4) . . ?
C34 C33 C38 115.6(3) . . ?
C34 C33 B1 121.8(3) . . ?
C38 C33 B1 122.3(3) . . ?
C35 C34 C33 122.2(3) . . ?
C35 C34 H34 118.9 . . ?
C33 C34 H34 118.9 . . ?
C36 C35 C34 121.2(3) . . ?
C36 C35 C39 118.6(3) . . ?
C34 C35 C39 120.2(4) . . ?
C35 C36 C37 118.2(3) . . ?
C35 C36 H36 120.9 . . ?
C37 C36 H36 120.9 . . ?
C36 C37 C38 120.9(3) . . ?
C36 C37 C40 118.3(3) . . ?
C38 C37 C40 120.8(3) . . ?
C37 C38 C33 121.9(3) . . ?
C37 C38 H38 119.1 . . ?
C33 C38 H38 119.1 . . ?
F26 C39 F25 106.3(4) . . ?
F26 C39 F27 106.9(4) . . ?
F25 C39 F27 104.8(4) . . ?
F26 C39 C35 112.0(4) . . ?
F25 C39 C35 113.1(4) . . ?
F27 C39 C35 113.1(4) . . ?
F29 C40 F30 107.2(4) . . ?
F29 C40 F28 104.8(3) . . ?
F30 C40 F28 105.3(3) . . ?
F29 C40 C37 113.0(3) . . ?
F30 C40 C37 113.6(3) . . ?
F28 C40 C37 112.3(3) . . ?
C46 C41 C42 115.8(3) . . ?
C46 C41 B1 123.1(3) . . ?
C42 C41 B1 120.8(3) . . ?
C43 C42 C41 121.9(4) . . ?
C43 C42 H42 119.0 . . ?
C41 C42 H42 119.0 . . ?
C42 C43 C44 121.5(4) . . ?
C42 C43 C47 119.3(5) . . ?
C44 C43 C47 119.2(5) . . ?
C43 C44 C45 117.5(4) . . ?
C43 C44 H44 121.3 . . ?
C45 C44 H44 121.3 . . ?
C46 C45 C44 120.9(3) . . ?
C46 C45 C48 120.1(3) . . ?
C44 C45 C48 118.9(3) . . ?
C45 C46 C41 122.4(3) . . ?
C45 C46 H46 118.8 . . ?
C41 C46 H46 118.8 . . ?
F33 C47 F32 106.2(8) . . ?
F33 C47 F31 105.2(7) . . ?
F32 C47 F31 100.0(6) . . ?
F33 C47 C43 117.8(7) . . ?
F32 C47 C43 114.3(7) . . ?
F31 C47 C43 111.4(8) . . ?
F34 C48 F36 107.0(3) . . ?
F34 C48 F35 106.4(3) . . ?
F36 C48 F35 105.2(3) . . ?
F34 C48 C45 113.8(3) . . ?
F36 C48 C45 113.1(3) . . ?
F35 C48 C45 110.8(3) . . ?
C54 C49 C50 115.6(3) . . ?
C54 C49 B1 118.7(3) . . ?
C50 C49 B1 125.5(3) . . ?
C51 C50 C49 121.7(3) . . ?
C51 C50 H50 119.2 . . ?
C49 C50 H50 119.2 . . ?
C52 C51 C50 121.5(4) . . ?
C52 C51 C55 117.9(4) . . ?
C50 C51 C55 120.5(4) . . ?
C51 C52 C53 118.1(4) . . ?
C51 C52 H52 121.0 . . ?
C53 C52 H52 121.0 . . ?
C52 C53 C54 120.5(4) . . ?
C52 C53 C56 120.6(4) . . ?
C54 C53 C56 118.8(4) . . ?
C53 C54 C49 122.5(4) . . ?
C53 C54 H54 118.7 . . ?
C49 C54 H54 118.7 . . ?
F37 C55 F38 107.6(4) . . ?
F37 C55 F39 105.9(4) . . ?
F38 C55 F39 105.6(4) . . ?
F37 C55 C51 113.7(4) . . ?
F38 C55 C51 111.5(4) . . ?
F39 C55 C51 112.1(4) . . ?
F42A C56 F40A 123.8(9) . . ?
F41 C56 F42 110.8(5) . . ?
F41 C56 F40 105.3(5) . . ?
F42 C56 F40 97.4(5) . . ?
F42A C56 F41A 96.9(7) . . ?
F40A C56 F41A 93.6(8) . . ?
F42A C56 C53 118.8(6) . . ?
F41 C56 C53 117.3(5) . . ?
F40A C56 C53 112.3(6) . . ?
F42 C56 C53 114.0(4) . . ?
F40 C56 C53 109.7(4) . . ?
F41A C56 C53 102.3(5) . . ?
C59 C57 C58 111.1(4) . . ?
C59 C57 H57A 109.4 . . ?
C58 C57 H57A 109.4 . . ?
C59 C57 H57B 109.4 . . ?
C58 C57 H57B 109.4 . . ?
H57A C57 H57B 108.0 . . ?
N1 C58 C57 178.9(5) . . ?
N2 C59 C57 179.7(5) . . ?
C61 C60 Cl1 116.6(7) . . ?
C61 C60 H60A 108.1 . . ?
Cl1 C60 H60A 108.1 . . ?
C61 C60 H60B 108.1 . . ?
Cl1 C60 H60B 108.1 . . ?
H60A C60 H60B 107.3 . . ?
C60 C61 Cl2 116.7(8) . . ?
C60 C61 H61A 108.1 . . ?
Cl2 C61 H61A 108.1 . . ?
C60 C61 H61B 108.1 . . ?
Cl2 C61 H61B 108.1 . . ?
H61A C61 H61B 107.3 . . ?

loop_
_geom_bond_atom_site_label_1
_geom_bond_atom_site_label_2
_geom_bond_distance
_geom_bond_site_symmetry_2
_geom_bond_publ_flag
Te1 C17 2.114(3) . ?
Te1 C1 2.114(3) . ?
Te1 C9 2.117(4) . ?
C1 C6 1.395(5) . ?
C1 C2 1.395(5) . ?
C2 C3 1.394(5) . ?
C2 H2 0.9500 . ?
C3 C4 1.383(5) . ?
C3 C7 1.503(5) . ?
C4 C5 1.382(5) . ?
C4 H4 0.9500 . ?
C5 C6 1.392(5) . ?
C5 C8 1.504(5) . ?
C6 H6 0.9500 . ?
C7 F2 1.327(5) . ?
C7 F3 1.331(4) . ?
C7 F1 1.347(5) . ?
C8 F6 1.321(5) . ?
C8 F4 1.322(5) . ?
C8 F5 1.328(4) . ?
C9 C10 1.384(5) . ?
C9 C14 1.391(5) . ?
C10 C11 1.399(5) . ?
C10 H10 0.9500 . ?
C11 C12 1.383(6) . ?
C11 C15 1.505(6) . ?
C12 C13 1.387(6) . ?
C12 H12 0.9500 . ?
C13 C14 1.383(6) . ?
C13 C16 1.510(6) . ?
C14 H14 0.9500 . ?
C15 F9 1.297(6) . ?
C15 F8 1.307(6) . ?
C15 F7 1.330(6) . ?
C16 F11 1.313(6) . ?
C16 F10 1.320(6) . ?
C16 F12 1.323(6) . ?
C17 C18 1.384(5) . ?
C17 C22 1.388(5) . ?
C18 C19 1.388(5) . ?
C18 H18 0.9500 . ?
C19 C20 1.386(5) . ?
C19 C23 1.498(5) . ?
C20 C21 1.381(6) . ?
C20 H20 0.9500 . ?
C21 C22 1.393(6) . ?
C21 C24 1.501(6) . ?
C22 H22 0.9500 . ?
C23 F15 1.299(5) . ?
C23 F13 1.329(5) . ?
C23 F14 1.337(6) . ?
C24 F17 1.296(8) . ?
C24 F18 1.306(6) . ?
C24 F16 1.345(8) . ?
B1 C33 1.633(5) . ?
B1 C41 1.637(5) . ?
B1 C49 1.641(5) . ?
B1 C25 1.641(5) . ?
C25 C26 1.399(5) . ?
C25 C30 1.406(5) . ?
C26 C27 1.390(5) . ?
C26 H26 0.9500 . ?
C27 C28 1.387(6) . ?
C27 C31 1.494(6) . ?
C28 C29 1.382(6) . ?
C28 H28 0.9500 . ?
C29 C30 1.392(5) . ?
C29 C32 1.495(6) . ?
C30 H30 0.9500 . ?
C31 F20 1.321(6) . ?
C31 F21 1.332(5) . ?
C31 F19 1.354(7) . ?
C32 F23 1.303(6) . ?
C32 F24 1.327(5) . ?
C32 F22 1.327(6) . ?
C33 C34 1.405(5) . ?
C33 C38 1.408(5) . ?
C34 C35 1.381(5) . ?
C34 H34 0.9500 . ?
C35 C36 1.380(5) . ?
C35 C39 1.505(5) . ?
C36 C37 1.386(5) . ?
C36 H36 0.9500 . ?
C37 C38 1.390(5) . ?
C37 C40 1.494(5) . ?
C38 H38 0.9500 . ?
C39 F26 1.323(6) . ?
C39 F25 1.323(6) . ?
C39 F27 1.323(5) . ?
C40 F29 1.330(5) . ?
C40 F30 1.337(5) . ?
C40 F28 1.348(5) . ?
C41 C46 1.397(5) . ?
C41 C42 1.408(5) . ?
C42 C43 1.385(5) . ?
C42 H42 0.9500 . ?
C43 C44 1.387(6) . ?
C43 C47 1.471(7) . ?
C44 C45 1.396(5) . ?
C44 H44 0.9500 . ?
C45 C46 1.388(5) . ?
C45 C48 1.494(5) . ?
C46 H46 0.9500 . ?
C47 F33 1.263(10) . ?
C47 F32 1.344(11) . ?
C47 F31 1.383(12) . ?
C48 F34 1.335(4) . ?
C48 F36 1.340(5) . ?
C48 F35 1.349(4) . ?
C49 C54 1.402(5) . ?
C49 C50 1.406(5) . ?
C50 C51 1.393(5) . ?
C50 H50 0.9500 . ?
C51 C52 1.381(6) . ?
C51 C55 1.492(6) . ?
C52 C53 1.386(6) . ?
C52 H52 0.9500 . ?
C53 C54 1.395(5) . ?
C53 C56 1.490(6) . ?
C54 H54 0.9500 . ?
C55 F37 1.329(6) . ?
C55 F38 1.336(6) . ?
C55 F39 1.344(6) . ?
C56 F42A 1.288(11) . ?
C56 F41 1.292(8) . ?
C56 F40A 1.339(11) . ?
C56 F42 1.344(7) . ?
C56 F40 1.391(8) . ?
C56 F41A 1.482(13) . ?
C57 C59 1.465(6) . ?
C57 C58 1.468(6) . ?
C57 H57A 0.9900 . ?
C57 H57B 0.9900 . ?
C58 N1 1.132(5) . ?
C59 N2 1.143(6) . ?
Cl1 C60 1.759(8) . ?
C60 C61 1.414(12) . ?
C60 H60A 0.9900 . ?
C60 H60B 0.9900 . ?
C61 Cl2 1.719(13) . ?
C61 H61A 0.9900 . ?
C61 H61B 0.9900 . ?

loop_
_geom_torsion_atom_site_label_1
_geom_torsion_atom_site_label_2
_geom_torsion_atom_site_label_3
_geom_torsion_atom_site_label_4
_geom_torsion
_geom_torsion_site_symmetry_1
_geom_torsion_site_symmetry_2
_geom_torsion_site_symmetry_3
_geom_torsion_site_symmetry_4
_geom_torsion_publ_flag
C6 C1 C2 C3 -0.7(5) . . . . ?
Te1 C1 C2 C3 -174.2(2) . . . . ?
C1 C2 C3 C4 1.1(5) . . . . ?
C1 C2 C3 C7 179.9(3) . . . . ?
C2 C3 C4 C5 -0.7(5) . . . . ?
C7 C3 C4 C5 -179.4(3) . . . . ?
C3 C4 C5 C6 -0.3(5) . . . . ?
C3 C4 C5 C8 -179.7(3) . . . . ?
C4 C5 C6 C1 0.8(5) . . . . ?
C8 C5 C6 C1 -179.8(3) . . . . ?
C2 C1 C6 C5 -0.3(5) . . . . ?
Te1 C1 C6 C5 173.2(2) . . . . ?
C4 C3 C7 F2 -45.5(5) . . . . ?
C2 C3 C7 F2 135.8(3) . . . . ?
C4 C3 C7 F3 -166.9(3) . . . . ?
C2 C3 C7 F3 14.4(5) . . . . ?
C4 C3 C7 F1 73.3(4) . . . . ?
C2 C3 C7 F1 -105.4(4) . . . . ?
C4 C5 C8 F6 -167.7(3) . . . . ?
C6 C5 C8 F6 12.9(5) . . . . ?
C4 C5 C8 F4 72.5(4) . . . . ?
C6 C5 C8 F4 -106.9(4) . . . . ?
C4 C5 C8 F5 -46.9(5) . . . . ?
C6 C5 C8 F5 133.6(4) . . . . ?
C14 C9 C10 C11 -1.0(6) . . . . ?
Te1 C9 C10 C11 174.7(3) . . . . ?
C9 C10 C11 C12 -0.1(6) . . . . ?
C9 C10 C11 C15 -179.1(4) . . . . ?
C10 C11 C12 C13 0.7(6) . . . . ?
C15 C11 C12 C13 179.8(4) . . . . ?
C11 C12 C13 C14 -0.3(6) . . . . ?
C11 C12 C13 C16 179.9(4) . . . . ?
C12 C13 C14 C9 -0.8(6) . . . . ?
C16 C13 C14 C9 179.0(4) . . . . ?
C10 C9 C14 C13 1.5(6) . . . . ?
Te1 C9 C14 C13 -174.6(3) . . . . ?
C12 C11 C15 F9 15.8(7) . . . . ?
C10 C11 C15 F9 -165.2(5) . . . . ?
C12 C11 C15 F8 -107.7(5) . . . . ?
C10 C11 C15 F8 71.4(6) . . . . ?
C12 C11 C15 F7 135.8(4) . . . . ?
C10 C11 C15 F7 -45.2(6) . . . . ?
C14 C13 C16 F11 114.5(5) . . . . ?
C12 C13 C16 F11 -65.6(6) . . . . ?
C14 C13 C16 F10 -125.1(5) . . . . ?
C12 C13 C16 F10 54.8(6) . . . . ?
C14 C13 C16 F12 -5.7(7) . . . . ?
C12 C13 C16 F12 174.2(4) . . . . ?
C22 C17 C18 C19 0.9(5) . . . . ?
Te1 C17 C18 C19 -176.1(3) . . . . ?
C17 C18 C19 C20 -0.8(5) . . . . ?
C17 C18 C19 C23 -179.9(4) . . . . ?
C18 C19 C20 C21 -0.3(6) . . . . ?
C23 C19 C20 C21 178.8(4) . . . . ?
C19 C20 C21 C22 1.2(7) . . . . ?
C19 C20 C21 C24 179.6(5) . . . . ?
C18 C17 C22 C21 0.0(6) . . . . ?
Te1 C17 C22 C21 177.2(3) . . . . ?
C20 C21 C22 C17 -1.1(7) . . . . ?
C24 C21 C22 C17 -179.5(5) . . . . ?
C20 C19 C23 F15 13.0(6) . . . . ?
C18 C19 C23 F15 -168.0(4) . . . . ?
C20 C19 C23 F13 135.2(4) . . . . ?
C18 C19 C23 F13 -45.8(6) . . . . ?
C20 C19 C23 F14 -109.8(5) . . . . ?
C18 C19 C23 F14 69.3(5) . . . . ?
C20 C21 C24 F17 -99.3(6) . . . . ?
C22 C21 C24 F17 79.1(7) . . . . ?
C20 C21 C24 F18 20.9(8) . . . . ?
C22 C21 C24 F18 -160.7(5) . . . . ?
C20 C21 C24 F16 140.3(5) . . . . ?
C22 C21 C24 F16 -41.3(7) . . . . ?
C33 B1 C25 C26 -84.6(4) . . . . ?
C41 B1 C25 C26 152.7(3) . . . . ?
C49 B1 C25 C26 35.4(5) . . . . ?
C33 B1 C25 C30 88.6(4) . . . . ?
C41 B1 C25 C30 -34.1(4) . . . . ?
C49 B1 C25 C30 -151.4(3) . . . . ?
C30 C25 C26 C27 2.4(5) . . . . ?
B1 C25 C26 C27 176.0(3) . . . . ?
C25 C26 C27 C28 -1.5(6) . . . . ?
C25 C26 C27 C31 176.2(4) . . . . ?
C26 C27 C28 C29 -0.2(6) . . . . ?
C31 C27 C28 C29 -177.9(4) . . . . ?
C27 C28 C29 C30 0.9(6) . . . . ?
C27 C28 C29 C32 -177.8(4) . . . . ?
C28 C29 C30 C25 0.2(6) . . . . ?
C32 C29 C30 C25 178.8(4) . . . . ?
C26 C25 C30 C29 -1.8(5) . . . . ?
B1 C25 C30 C29 -175.5(3) . . . . ?
C28 C27 C31 F20 -41.1(7) . . . . ?
C26 C27 C31 F20 141.2(5) . . . . ?
C28 C27 C31 F21 -163.4(4) . . . . ?
C26 C27 C31 F21 18.9(7) . . . . ?
C28 C27 C31 F19 78.0(5) . . . . ?
C26 C27 C31 F19 -99.7(5) . . . . ?
C28 C29 C32 F23 89.1(5) . . . . ?
C30 C29 C32 F23 -89.5(6) . . . . ?
C28 C29 C32 F24 -31.3(6) . . . . ?
C30 C29 C32 F24 150.1(4) . . . . ?
C28 C29 C32 F22 -148.9(4) . . . . ?
C30 C29 C32 F22 32.4(6) . . . . ?
C41 B1 C33 C34 -148.9(3) . . . . ?
C49 B1 C33 C34 -33.1(4) . . . . ?
C25 B1 C33 C34 90.4(4) . . . . ?
C41 B1 C33 C38 37.8(5) . . . . ?
C49 B1 C33 C38 153.6(3) . . . . ?
C25 B1 C33 C38 -82.9(4) . . . . ?
C38 C33 C34 C35 -1.6(5) . . . . ?
B1 C33 C34 C35 -175.3(3) . . . . ?
C33 C34 C35 C36 0.3(6) . . . . ?
C33 C34 C35 C39 -178.4(4) . . . . ?
C34 C35 C36 C37 0.8(6) . . . . ?
C39 C35 C36 C37 179.6(4) . . . . ?
C35 C36 C37 C38 -0.5(5) . . . . ?
C35 C36 C37 C40 -179.7(3) . . . . ?
C36 C37 C38 C33 -0.8(5) . . . . ?
C40 C37 C38 C33 178.3(3) . . . . ?
C34 C33 C38 C37 1.8(5) . . . . ?
B1 C33 C38 C37 175.6(3) . . . . ?
C36 C35 C39 F26 -81.8(5) . . . . ?
C34 C35 C39 F26 97.0(5) . . . . ?
C36 C35 C39 F25 158.1(4) . . . . ?
C34 C35 C39 F25 -23.1(6) . . . . ?
C36 C35 C39 F27 39.2(6) . . . . ?
C34 C35 C39 F27 -142.1(4) . . . . ?
C36 C37 C40 F29 74.7(5) . . . . ?
C38 C37 C40 F29 -104.5(4) . . . . ?
C36 C37 C40 F30 -162.9(3) . . . . ?
C38 C37 C40 F30 17.9(5) . . . . ?
C36 C37 C40 F28 -43.6(5) . . . . ?
C38 C37 C40 F28 137.2(4) . . . . ?
C33 B1 C41 C46 31.0(5) . . . . ?
C49 B1 C41 C46 -88.3(4) . . . . ?
C25 B1 C41 C46 147.7(3) . . . . ?
C33 B1 C41 C42 -155.3(3) . . . . ?
C49 B1 C41 C42 85.4(4) . . . . ?
C25 B1 C41 C42 -38.7(5) . . . . ?
C46 C41 C42 C43 -2.1(6) . . . . ?
B1 C41 C42 C43 -176.1(4) . . . . ?
C41 C42 C43 C44 1.3(7) . . . . ?
C41 C42 C43 C47 -176.4(6) . . . . ?
C42 C43 C44 C45 0.5(7) . . . . ?
C47 C43 C44 C45 178.2(6) . . . . ?
C43 C44 C45 C46 -1.4(6) . . . . ?
C43 C44 C45 C48 174.7(4) . . . . ?
C44 C45 C46 C41 0.6(6) . . . . ?
C48 C45 C46 C41 -175.5(3) . . . . ?
C42 C41 C46 C45 1.1(5) . . . . ?
B1 C41 C46 C45 175.1(3) . . . . ?
C42 C43 C47 F33 175.0(8) . . . . ?
C44 C43 C47 F33 -2.8(13) . . . . ?
C42 C43 C47 F32 49.2(11) . . . . ?
C44 C43 C47 F32 -128.5(7) . . . . ?
C42 C43 C47 F31 -63.3(9) . . . . ?
C44 C43 C47 F31 119.0(7) . . . . ?
C46 C45 C48 F34 -152.2(3) . . . . ?
C44 C45 C48 F34 31.7(5) . . . . ?
C46 C45 C48 F36 -29.9(5) . . . . ?
C44 C45 C48 F36 154.0(4) . . . . ?
C46 C45 C48 F35 87.9(4) . . . . ?
C44 C45 C48 F35 -88.2(4) . . . . ?
C33 B1 C49 C54 -45.8(4) . . . . ?
C41 B1 C49 C54 76.3(4) . . . . ?
C25 B1 C49 C54 -162.5(3) . . . . ?
C33 B1 C49 C50 138.4(3) . . . . ?
C41 B1 C49 C50 -99.6(4) . . . . ?
C25 B1 C49 C50 21.6(5) . . . . ?
C54 C49 C50 C51 2.1(5) . . . . ?
B1 C49 C50 C51 178.1(3) . . . . ?
C49 C50 C51 C52 -1.8(6) . . . . ?
C49 C50 C51 C55 175.5(4) . . . . ?
C50 C51 C52 C53 0.4(6) . . . . ?
C55 C51 C52 C53 -177.0(4) . . . . ?
C51 C52 C53 C54 0.6(6) . . . . ?
C51 C52 C53 C56 -179.9(4) . . . . ?
C52 C53 C54 C49 -0.2(6) . . . . ?
C56 C53 C54 C49 -179.7(4) . . . . ?
C50 C49 C54 C53 -1.1(6) . . . . ?
B1 C49 C54 C53 -177.4(4) . . . . ?
C52 C51 C55 F37 -177.5(4) . . . . ?
C50 C51 C55 F37 5.1(6) . . . . ?
C52 C51 C55 F38 60.7(6) . . . . ?
C50 C51 C55 F38 -116.7(5) . . . . ?
C52 C51 C55 F39 -57.4(6) . . . . ?
C50 C51 C55 F39 125.2(4) . . . . ?
C52 C53 C56 F42A -141.8(8) . . . . ?
C54 C53 C56 F42A 37.8(9) . . . . ?
C52 C53 C56 F41 120.6(6) . . . . ?
C54 C53 C56 F41 -59.9(7) . . . . ?
C52 C53 C56 F40A 13.9(9) . . . . ?
C54 C53 C56 F40A -166.5(7) . . . . ?
C52 C53 C56 F42 -11.3(7) . . . . ?
C54 C53 C56 F42 168.3(5) . . . . ?
C52 C53 C56 F40 -119.3(5) . . . . ?
C54 C53 C56 F40 60.2(6) . . . . ?
C52 C53 C56 F41A 113.1(7) . . . . ?
C54 C53 C56 F41A -67.4(7) . . . . ?
Cl1 C60 C61 Cl2 -57.6(11) . . . . ?
